data_4316449
loop_
_publ_author_name
'Apurba Biswas'
'Michael G. B. Drew'
'Carlos J. G\'omez-Garc\'ia'
'Ashutosh Ghosh'

_publ_section_title
;
 Use of a Reduced Schiff-Base Ligand to Prepare Novel Chloro-Bridged
 Chains of Rare Cu(II) Trinuclear Complexes with Mixed Azido/Oxo and
 Chloro/Oxo Bridges
;
_journal_name_full 'Inorganic Chemistry'
_journal_page_first 8155
_journal_page_last 8163
_journal_paper_doi 10.1021/ic101183n
_journal_volume 49
_journal_year 2010
_chemical_formula_sum 'C22 H34 Cl2 Cu3 N10 O2'
_chemical_formula_weight 732.11
_chemical_name_systematic
; 
 ? 
;
_space_group_IT_number 14
_symmetry_cell_setting monoclinic
_symmetry_space_group_name_Hall '-P 2yn'
_symmetry_space_group_name_H-M 'P 1 21/n 1'
_atom_sites_solution_hydrogens geom
_atom_sites_solution_primary direct
_atom_sites_solution_secondary difmap
_audit_creation_method SHELXL-97
_cell_angle_alpha 90.00
_cell_angle_beta 110.392(6)
_cell_angle_gamma 90.00
_cell_formula_units_Z 4
_cell_length_a 11.5818(6)
_cell_length_b 16.2364(9)
_cell_length_c 16.2417(9)
_cell_measurement_reflns_used 19017
_cell_measurement_temperature 150(2)
_cell_measurement_theta_max 30.00
_cell_measurement_theta_min 2.26
_cell_volume 2862.8(3)
_computing_cell_refinement 'Crysalis, Oxford Diffraction'
_computing_data_collection 'Crysalis, Oxford Diffraction'
_computing_data_reduction 'Crysalis, Oxford Diffraction'
_computing_molecular_graphics PLATON(Spek,2004)
_computing_structure_refinement 'SHELXL-97 (Sheldrick, 1997)'
_computing_structure_solution 'SHELXS-97 (Sheldrick, 1997)'
_diffrn_ambient_temperature 150(2)
_diffrn_measured_fraction_theta_full 0.993
_diffrn_measured_fraction_theta_max 0.993
_diffrn_measurement_device 'Oxford Diffaction X-Calibur System'
_diffrn_measurement_method '321 frames, counting time 10 s.'
_diffrn_radiation_monochromator graphite
_diffrn_radiation_source 'fine-focus sealed tube'
_diffrn_radiation_type MoK\a
_diffrn_radiation_wavelength 0.71073
_diffrn_reflns_av_R_equivalents 0.0586
_diffrn_reflns_av_sigmaI/netI 0.1151
_diffrn_reflns_limit_h_max 16
_diffrn_reflns_limit_h_min -12
_diffrn_reflns_limit_k_max 22
_diffrn_reflns_limit_k_min -18
_diffrn_reflns_limit_l_max 22
_diffrn_reflns_limit_l_min -22
_diffrn_reflns_number 19017
_diffrn_reflns_theta_full 30.00
_diffrn_reflns_theta_max 30.00
_diffrn_reflns_theta_min 2.26
_diffrn_standards_decay_% n/a
_diffrn_standards_interval_count n/a
_diffrn_standards_interval_time n/a
_diffrn_standards_number n/a
_exptl_absorpt_coefficient_mu 2.436
_exptl_absorpt_correction_T_max 1.000
_exptl_absorpt_correction_T_min 0.844
_exptl_absorpt_correction_type empirical
_exptl_absorpt_process_details 'ABSPACK, Oxford Diffraction Ltd'
_exptl_crystal_colour brown
_exptl_crystal_density_diffrn 1.699
_exptl_crystal_density_method 'not measured'
_exptl_crystal_description plate
_exptl_crystal_F_000 1492
_exptl_crystal_size_max 0.22
_exptl_crystal_size_mid 0.19
_exptl_crystal_size_min 0.03
_refine_diff_density_max 0.834
_refine_diff_density_min -0.830
_refine_diff_density_rms 0.112
_refine_ls_extinction_method none
_refine_ls_goodness_of_fit_ref 0.832
_refine_ls_hydrogen_treatment constr
_refine_ls_matrix_type full
_refine_ls_number_parameters 356
_refine_ls_number_reflns 8292
_refine_ls_number_restraints 0
_refine_ls_restrained_S_all 0.832
_refine_ls_R_factor_all 0.0888
_refine_ls_R_factor_gt 0.0418
_refine_ls_shift/su_max 0.001
_refine_ls_shift/su_mean 0.000
_refine_ls_structure_factor_coef Fsqd
_refine_ls_weighting_details
;
_refine_ls_weighting_details 
  w=1/[\s^2^(Fo^2^)+(0.0300P)^2^+0.0000P] where P=(Fo^2^+2Fc^2^)/3 
;
_refine_ls_weighting_scheme calc
_refine_ls_wR_factor_gt 0.0760
_refine_ls_wR_factor_ref 0.0818
_reflns_number_gt 4705
_reflns_number_total 8292
_reflns_threshold_expression >2sigma(I)
_cod_data_source_file ic101183n_si_001_1.cif
_cod_data_source_block 1
_cod_database_code 4316449

loop_
_symmetry_equiv_pos_as_xyz
'x, y, z'
'-x+1/2, y+1/2, -z+1/2'
'-x, -y, -z'
'x-1/2, -y-1/2, z-1/2'

loop_
_atom_site_label
_atom_site_type_symbol
_atom_site_fract_x
_atom_site_fract_y
_atom_site_fract_z
_atom_site_U_iso_or_equiv
_atom_site_adp_type
_atom_site_occupancy
_atom_site_symmetry_multiplicity
_atom_site_calc_flag
_atom_site_refinement_flags
_atom_site_disorder_assembly
_atom_site_disorder_group
Cu1 Cu 0.47107(3) 0.61984(2) 0.84686(2) 0.01706(10) Uani 1 1 d . . .
Cu2 Cu 0.14654(3) 0.84814(2) 0.78440(2) 0.01717(10) Uani 1 1 d . . .
Cu3 Cu 0.23868(3) 0.69619(3) 0.70612(2) 0.02027(10) Uani 1 1 d . . .
Cl1 Cl 0.14827(8) 0.63488(5) 0.57729(5) 0.0284(2) Uani 1 1 d . . .
Cl2 Cl 0.03553(7) 0.96423(5) 0.66971(5) 0.02285(18) Uani 1 1 d . . .
C12 C 0.2435(3) 0.61824(19) 0.88354(19) 0.0162(7) Uani 1 1 d . . .
C13 C 0.1295(3) 0.57902(19) 0.8560(2) 0.0188(7) Uani 1 1 d . . .
H13 H 0.0941 0.5618 0.7980 0.023 Uiso 1 1 calc R . .
C14 C 0.0692(3) 0.5656(2) 0.9140(2) 0.0219(8) Uani 1 1 d . . .
H14 H -0.0068 0.5391 0.8949 0.026 Uiso 1 1 calc R . .
C15 C 0.1196(3) 0.5908(2) 1.0003(2) 0.0260(8) Uani 1 1 d . . .
H15 H 0.0764 0.5839 1.0386 0.031 Uiso 1 1 calc R . .
C16 C 0.2346(3) 0.6262(2) 1.0289(2) 0.0224(8) Uani 1 1 d . . .
H16 H 0.2706 0.6412 1.0875 0.027 Uiso 1 1 calc R . .
C17 C 0.2979(3) 0.63995(19) 0.97155(19) 0.0166(7) Uani 1 1 d . . .
C18 C 0.4245(3) 0.6768(2) 1.0026(2) 0.0218(8) Uani 1 1 d . . .
H18A H 0.4219 0.7309 0.9766 0.026 Uiso 1 1 calc R . .
H18B H 0.4535 0.6832 1.0659 0.026 Uiso 1 1 calc R . .
C20 C 0.6412(3) 0.6462(2) 1.0204(2) 0.0254(8) Uani 1 1 d . . .
H20A H 0.6725 0.6250 1.0799 0.031 Uiso 1 1 calc R . .
H20B H 0.6499 0.7056 1.0227 0.031 Uiso 1 1 calc R . .
C21 C 0.7116(3) 0.6097(2) 0.9672(2) 0.0223(8) Uani 1 1 d . . .
H21A H 0.7966 0.6279 0.9904 0.027 Uiso 1 1 calc R . .
H21B H 0.7104 0.5501 0.9707 0.027 Uiso 1 1 calc R . .
C23 C 0.7080(3) 0.5881(3) 0.8197(2) 0.0367(10) Uani 1 1 d . . .
H23A H 0.7945 0.5998 0.8371 0.055 Uiso 1 1 calc R . .
H23B H 0.6680 0.6027 0.7591 0.055 Uiso 1 1 calc R . .
H23C H 0.6964 0.5304 0.8273 0.055 Uiso 1 1 calc R . .
C24 C 0.6770(3) 0.7250(2) 0.8653(3) 0.0366(10) Uani 1 1 d . . .
H24A H 0.6399 0.7566 0.8995 0.055 Uiso 1 1 calc R . .
H24B H 0.6416 0.7408 0.8047 0.055 Uiso 1 1 calc R . .
H24C H 0.7641 0.7352 0.8859 0.055 Uiso 1 1 calc R . .
C32 C 0.3894(3) 0.86063(19) 0.7650(2) 0.0165(7) Uani 1 1 d . . .
C33 C 0.4538(3) 0.8550(2) 0.7069(2) 0.0204(7) Uani 1 1 d . . .
H33 H 0.4234 0.8218 0.6573 0.024 Uiso 1 1 calc R . .
C34 C 0.5620(3) 0.8979(2) 0.7220(2) 0.0237(8) Uani 1 1 d . . .
H34 H 0.6061 0.8913 0.6843 0.028 Uiso 1 1 calc R . .
C35 C 0.6051(3) 0.9504(2) 0.7928(2) 0.0277(9) Uani 1 1 d . . .
H35 H 0.6765 0.9808 0.8016 0.033 Uiso 1 1 calc R . .
C36 C 0.5425(3) 0.9577(2) 0.8502(2) 0.0230(8) Uani 1 1 d . . .
H36 H 0.5720 0.9933 0.8979 0.028 Uiso 1 1 calc R . .
C37 C 0.4353(3) 0.9128(2) 0.8382(2) 0.0185(7) Uani 1 1 d . . .
C38 C 0.3749(3) 0.9179(2) 0.9050(2) 0.0199(7) Uani 1 1 d . . .
H38A H 0.3869 0.8662 0.9368 0.024 Uiso 1 1 calc R . .
H38B H 0.4144 0.9609 0.9468 0.024 Uiso 1 1 calc R . .
C40 C 0.1869(3) 0.9507(2) 0.9347(2) 0.0246(8) Uani 1 1 d . . .
H40A H 0.2040 1.0068 0.9563 0.029 Uiso 1 1 calc R . .
H40B H 0.2218 0.9134 0.9837 0.029 Uiso 1 1 calc R . .
C41 C 0.0499(3) 0.9375(2) 0.8944(2) 0.0235(8) Uani 1 1 d . . .
H41A H 0.0134 0.9393 0.9398 0.028 Uiso 1 1 calc R . .
H41B H 0.0133 0.9810 0.8525 0.028 Uiso 1 1 calc R . .
C43 C -0.1063(3) 0.8536(2) 0.7945(2) 0.0269(8) Uani 1 1 d . . .
H43A H -0.1257 0.7999 0.7686 0.040 Uiso 1 1 calc R . .
H43B H -0.1231 0.8942 0.7490 0.040 Uiso 1 1 calc R . .
H43C H -0.1557 0.8645 0.8300 0.040 Uiso 1 1 calc R . .
C44 C 0.0506(3) 0.7886(2) 0.9140(2) 0.0264(8) Uani 1 1 d . . .
H44A H 0.0016 0.7954 0.9505 0.040 Uiso 1 1 calc R . .
H44B H 0.1363 0.7890 0.9498 0.040 Uiso 1 1 calc R . .
H44C H 0.0305 0.7370 0.8833 0.040 Uiso 1 1 calc R . .
O11 O 0.29918(18) 0.63447(14) 0.82586(13) 0.0198(5) Uani 1 1 d . . .
O31 O 0.28675(18) 0.81628(13) 0.75176(13) 0.0195(5) Uani 1 1 d . . .
N1 N 0.4098(2) 0.65981(17) 0.72045(16) 0.0215(6) Uani 1 1 d . . .
N2 N 0.4482(2) 0.65326(18) 0.66171(19) 0.0241(6) Uani 1 1 d . . .
N3 N 0.4843(3) 0.6482(2) 0.6048(2) 0.0431(9) Uani 1 1 d . . .
N4 N 0.0873(2) 0.74255(16) 0.72023(16) 0.0198(6) Uani 1 1 d . . .
N5 N -0.0127(3) 0.70889(18) 0.69064(18) 0.0251(7) Uani 1 1 d . . .
N6 N -0.1064(3) 0.6781(2) 0.6618(2) 0.0451(9) Uani 1 1 d . . .
N19 N 0.5105(2) 0.62323(17) 0.97776(15) 0.0187(6) Uani 1 1 d . . .
H19 H 0.5015 0.5712 0.9954 0.022 Uiso 1 1 calc R . .
N22 N 0.6545(2) 0.63623(17) 0.87431(16) 0.0203(6) Uani 1 1 d . . .
N39 N 0.2418(2) 0.93532(16) 0.86706(16) 0.0186(6) Uani 1 1 d . . .
H39 H 0.2332 0.9825 0.8353 0.022 Uiso 1 1 calc R . .
N42 N 0.0249(2) 0.85679(16) 0.84963(16) 0.0175(6) Uani 1 1 d . . .

loop_
_atom_site_aniso_label
_atom_site_aniso_U_11
_atom_site_aniso_U_22
_atom_site_aniso_U_33
_atom_site_aniso_U_23
_atom_site_aniso_U_13
_atom_site_aniso_U_12
Cu1 0.01498(18) 0.0221(2) 0.01400(19) 0.00145(17) 0.00489(15) 0.00034(16)
Cu2 0.01685(19) 0.0196(2) 0.0161(2) -0.00182(17) 0.00703(15) -0.00098(16)
Cu3 0.01770(19) 0.0294(3) 0.0126(2) -0.00149(18) 0.00383(15) 0.00391(17)
Cl1 0.0309(4) 0.0256(5) 0.0229(4) -0.0098(4) 0.0022(3) 0.0002(4)
Cl2 0.0276(4) 0.0180(4) 0.0207(4) 0.0027(3) 0.0055(3) 0.0015(3)
C12 0.0167(15) 0.0165(18) 0.0167(16) 0.0026(14) 0.0075(13) 0.0036(13)
C13 0.0203(16) 0.0183(19) 0.0166(16) -0.0019(14) 0.0049(13) 0.0030(13)
C14 0.0170(16) 0.0189(19) 0.0304(19) 0.0041(15) 0.0091(14) 0.0004(13)
C15 0.0286(18) 0.030(2) 0.0252(19) 0.0089(16) 0.0169(16) 0.0036(15)
C16 0.0276(18) 0.027(2) 0.0130(16) 0.0018(15) 0.0078(14) 0.0069(15)
C17 0.0212(16) 0.0125(18) 0.0154(15) 0.0019(13) 0.0053(13) 0.0040(13)
C18 0.0234(17) 0.022(2) 0.0171(17) -0.0048(14) 0.0040(14) 0.0016(14)
C20 0.0204(16) 0.029(2) 0.0216(18) -0.0011(16) 0.0011(14) -0.0042(15)
C21 0.0151(15) 0.025(2) 0.0225(18) 0.0056(15) 0.0006(13) 0.0009(14)
C23 0.0199(18) 0.060(3) 0.032(2) -0.002(2) 0.0115(16) 0.0023(18)
C24 0.0237(18) 0.037(2) 0.045(2) 0.0146(19) 0.0072(17) -0.0087(16)
C32 0.0163(15) 0.0128(18) 0.0186(16) 0.0052(13) 0.0036(13) 0.0033(12)
C33 0.0247(17) 0.0205(19) 0.0162(16) 0.0022(14) 0.0074(13) 0.0051(14)
C34 0.0229(17) 0.028(2) 0.0259(19) 0.0095(16) 0.0151(15) 0.0045(15)
C35 0.0185(17) 0.030(2) 0.033(2) 0.0065(17) 0.0072(15) -0.0020(15)
C36 0.0209(16) 0.0197(19) 0.0245(18) 0.0011(15) 0.0030(14) 0.0011(14)
C37 0.0188(16) 0.0189(19) 0.0182(17) 0.0065(14) 0.0073(13) 0.0032(13)
C38 0.0169(16) 0.022(2) 0.0189(17) -0.0030(14) 0.0043(13) -0.0004(13)
C40 0.0304(19) 0.023(2) 0.0245(18) -0.0087(15) 0.0146(15) -0.0062(15)
C41 0.0266(17) 0.019(2) 0.0317(19) -0.0054(16) 0.0193(15) 0.0014(14)
C43 0.0214(17) 0.031(2) 0.033(2) -0.0008(17) 0.0150(15) -0.0020(15)
C44 0.038(2) 0.021(2) 0.0260(19) 0.0035(16) 0.0193(16) 0.0029(15)
O11 0.0162(11) 0.0303(14) 0.0131(11) 0.0060(10) 0.0054(9) 0.0051(9)
O31 0.0195(11) 0.0168(13) 0.0239(12) -0.0068(10) 0.0097(9) -0.0030(9)
N1 0.0195(14) 0.0315(18) 0.0146(14) 0.0058(13) 0.0073(11) 0.0050(12)
N2 0.0226(14) 0.0237(17) 0.0274(16) 0.0023(14) 0.0105(13) 0.0036(12)
N3 0.052(2) 0.055(2) 0.0340(19) 0.0034(17) 0.0299(17) 0.0088(18)
N4 0.0182(14) 0.0198(16) 0.0194(14) 0.0001(12) 0.0039(11) 0.0000(11)
N5 0.0268(16) 0.0220(17) 0.0266(16) 0.0002(13) 0.0096(13) 0.0051(13)
N6 0.0256(17) 0.038(2) 0.066(2) -0.0129(19) 0.0093(17) -0.0099(15)
N19 0.0232(14) 0.0171(15) 0.0132(13) -0.0026(11) 0.0029(11) -0.0020(11)
N22 0.0147(13) 0.0260(17) 0.0216(14) 0.0023(13) 0.0082(11) 0.0006(11)
N39 0.0182(13) 0.0201(16) 0.0179(14) -0.0003(12) 0.0066(11) 0.0012(11)
N42 0.0203(13) 0.0151(15) 0.0183(14) 0.0022(12) 0.0082(11) -0.0004(11)

loop_
_atom_type_symbol
_atom_type_description
_atom_type_scat_dispersion_real
_atom_type_scat_dispersion_imag
_atom_type_scat_source
C C 0.0033 0.0016 'International Tables Vol C Tables 4.2.6.8 and 6.1.1.4'
H H 0.0000 0.0000 'International Tables Vol C Tables 4.2.6.8 and 6.1.1.4'
O O 0.0106 0.0060 'International Tables Vol C Tables 4.2.6.8 and 6.1.1.4'
N N 0.0061 0.0033 'International Tables Vol C Tables 4.2.6.8 and 6.1.1.4'
Cu Cu 0.3201 1.2651 'International Tables Vol C Tables 4.2.6.8 and 6.1.1.4'
Cl Cl 0.1484 0.1585 'International Tables Vol C Tables 4.2.6.8 and 6.1.1.4'

loop_
_geom_angle_atom_site_label_1
_geom_angle_atom_site_label_2
_geom_angle_atom_site_label_3
_geom_angle
_geom_angle_site_symmetry_1
_geom_angle_site_symmetry_3
_geom_angle_publ_flag
O11 Cu1 N19 91.38(9) . . ?
O11 Cu1 N22 165.16(10) . . ?
N19 Cu1 N22 85.95(10) . . ?
O11 Cu1 N1 78.73(9) . . ?
N19 Cu1 N1 158.34(11) . . ?
N22 Cu1 N1 98.66(10) . . ?
O11 Cu1 Cl2 96.52(7) . 2_546 ?
N19 Cu1 Cl2 97.27(8) . 2_546 ?
N22 Cu1 Cl2 98.29(8) . 2_546 ?
N1 Cu1 Cl2 102.93(8) . 2_546 ?
O31 Cu2 N39 93.07(9) . . ?
O31 Cu2 N4 78.31(9) . . ?
N39 Cu2 N4 165.16(10) . . ?
O31 Cu2 N42 162.21(9) . . ?
N39 Cu2 N42 85.52(10) . . ?
N4 Cu2 N42 98.97(11) . . ?
O31 Cu2 Cl2 104.15(7) . . ?
N39 Cu2 Cl2 89.28(8) . . ?
N4 Cu2 Cl2 104.45(7) . . ?
N42 Cu2 Cl2 93.57(7) . . ?
N4 Cu3 N1 166.57(11) . . ?
N4 Cu3 O11 95.60(9) . . ?
N1 Cu3 O11 75.63(9) . . ?
N4 Cu3 O31 75.13(9) . . ?
N1 Cu3 O31 95.93(10) . . ?
O11 Cu3 O31 98.99(8) . . ?
N4 Cu3 Cl1 97.63(8) . . ?
N1 Cu3 Cl1 95.73(8) . . ?
O11 Cu3 Cl1 124.00(7) . . ?
O31 Cu3 Cl1 136.99(6) . . ?
Cu1 Cl2 Cu2 140.57(3) 2_556 . ?
O11 C12 C17 120.9(3) . . ?
O11 C12 C13 120.0(3) . . ?
C17 C12 C13 119.0(3) . . ?
C14 C13 C12 120.3(3) . . ?
C13 C14 C15 120.9(3) . . ?
C16 C15 C14 118.9(3) . . ?
C15 C16 C17 121.1(3) . . ?
C12 C17 C16 119.5(3) . . ?
C12 C17 C18 119.1(3) . . ?
C16 C17 C18 121.5(3) . . ?
N19 C18 C17 110.3(3) . . ?
N19 C20 C21 107.7(3) . . ?
N22 C21 C20 109.4(2) . . ?
O31 C32 C33 120.6(3) . . ?
O31 C32 C37 120.8(3) . . ?
C33 C32 C37 118.6(3) . . ?
C34 C33 C32 120.8(3) . . ?
C35 C34 C33 120.3(3) . . ?
C34 C35 C36 119.8(3) . . ?
C35 C36 C37 121.1(3) . . ?
C36 C37 C32 119.3(3) . . ?
C36 C37 C38 119.5(3) . . ?
C32 C37 C38 121.1(3) . . ?
N39 C38 C37 113.4(2) . . ?
N39 C40 C41 108.4(3) . . ?
N42 C41 C40 109.7(3) . . ?
C12 O11 Cu1 125.25(18) . . ?
C12 O11 Cu3 131.53(18) . . ?
Cu1 O11 Cu3 102.53(10) . . ?
C32 O31 Cu2 126.2(2) . . ?
C32 O31 Cu3 131.97(19) . . ?
Cu2 O31 Cu3 101.54(9) . . ?
N2 N1 Cu3 124.4(2) . . ?
N2 N1 Cu1 133.3(2) . . ?
Cu3 N1 Cu1 101.25(12) . . ?
N3 N2 N1 178.9(4) . . ?
N5 N4 Cu3 122.6(2) . . ?
N5 N4 Cu2 134.2(2) . . ?
Cu3 N4 Cu2 103.18(11) . . ?
N6 N5 N4 178.9(4) . . ?
C20 N19 C18 113.7(2) . . ?
C20 N19 Cu1 108.7(2) . . ?
C18 N19 Cu1 112.15(18) . . ?
C23 N22 C24 109.4(3) . . ?
C23 N22 C21 109.1(3) . . ?
C24 N22 C21 110.6(3) . . ?
C23 N22 Cu1 115.2(2) . . ?
C24 N22 Cu1 108.21(19) . . ?
C21 N22 Cu1 104.26(18) . . ?
C40 N39 C38 112.5(2) . . ?
C40 N39 Cu2 109.97(19) . . ?
C38 N39 Cu2 113.39(19) . . ?
C43 N42 C44 108.3(3) . . ?
C43 N42 C41 108.3(2) . . ?
C44 N42 C41 111.1(2) . . ?
C43 N42 Cu2 115.8(2) . . ?
C44 N42 Cu2 108.02(19) . . ?
C41 N42 Cu2 105.29(19) . . ?

loop_
_geom_bond_atom_site_label_1
_geom_bond_atom_site_label_2
_geom_bond_distance
_geom_bond_site_symmetry_2
_geom_bond_publ_flag
Cu1 O11 1.914(2) . ?
Cu1 N19 2.014(2) . ?
Cu1 N22 2.031(2) . ?
Cu1 N1 2.031(3) . ?
Cu1 Cl2 2.5392(9) 2_546 ?
Cu2 O31 1.946(2) . ?
Cu2 N39 1.998(2) . ?
Cu2 N4 2.000(3) . ?
Cu2 N42 2.042(3) . ?
Cu2 Cl2 2.6470(9) . ?
Cu3 N4 1.993(3) . ?
Cu3 N1 2.002(3) . ?
Cu3 O11 2.080(2) . ?
Cu3 O31 2.091(2) . ?
Cu3 Cl1 2.2223(9) . ?
Cl2 Cu1 2.5391(9) 2_556 ?
C12 O11 1.336(4) . ?
C12 C17 1.392(4) . ?
C12 C13 1.392(4) . ?
C13 C14 1.372(4) . ?
C14 C15 1.380(4) . ?
C15 C16 1.375(4) . ?
C16 C17 1.389(4) . ?
C17 C18 1.500(4) . ?
C18 N19 1.480(4) . ?
C20 N19 1.476(4) . ?
C20 C21 1.501(4) . ?
C21 N22 1.484(4) . ?
C23 N22 1.471(4) . ?
C24 N22 1.481(4) . ?
C32 O31 1.342(3) . ?
C32 C33 1.396(4) . ?
C32 C37 1.406(4) . ?
C33 C34 1.379(4) . ?
C34 C35 1.377(5) . ?
C35 C36 1.372(5) . ?
C36 C37 1.394(4) . ?
C37 C38 1.483(4) . ?
C38 N39 1.474(4) . ?
C40 N39 1.470(4) . ?
C40 C41 1.507(4) . ?
C41 N42 1.478(4) . ?
C43 N42 1.471(4) . ?
C44 N42 1.480(4) . ?
N1 N2 1.190(4) . ?
N2 N3 1.142(4) . ?
N4 N5 1.218(3) . ?
N5 N6 1.137(4) . ?
